data_7051827
loop_
_publ_author_name
'Nogai, Stefan D.'
'Schuster, Oliver'
'Bruce, Jocelyn'
'Raubenheimer, Helgard G.'

_publ_section_title
;
 Titanoxycarbene complexes of Ti(iv) with O- and N-donor ligands
;
_journal_issue 3
_journal_name_full 'New Journal of Chemistry'
_journal_page_first 540
_journal_paper_doi 10.1039/b715075j
_journal_volume 32
_journal_year 2008
_chemical_formula_moiety 'C32 H48 O18 Ti2 W2'
_chemical_formula_sum 'C32 H48 O18 Ti2 W2'
_chemical_formula_weight 1184.20
_chemical_name_systematic
;
?
;
_space_group_IT_number 2
_symmetry_cell_setting triclinic
_symmetry_space_group_name_Hall '-P 1'
_symmetry_space_group_name_H-M 'P -1'
_atom_sites_solution_hydrogens geom
_atom_sites_solution_primary direct
_atom_sites_solution_secondary difmap
_audit_creation_method SHELXL-97
_cell_angle_alpha 108.787(1)
_cell_angle_beta 107.558(1)
_cell_angle_gamma 91.644(1)
_cell_formula_units_Z 1
_cell_length_a 9.6870(5)
_cell_length_b 10.6893(6)
_cell_length_c 11.7611(6)
_cell_measurement_reflns_used 4962
_cell_measurement_temperature 100(2)
_cell_measurement_theta_max 2.23
_cell_measurement_theta_min 26.77
_cell_volume 1088.50(10)
_computing_cell_refinement 'SAINT (Bruker, 2002)'
_computing_data_collection 'SMART (Bruker, 2001)'
_computing_data_reduction SAINT
_computing_molecular_graphics SHELXTL-PLUS
_computing_publication_material 'SHELXS-97 (Sheldrick, 1997)'
_computing_structure_refinement 'SHELXL-97 (Sheldrick, 1997)'
_computing_structure_solution 'SHELXS-97 (Sheldrick, 1997)'
_diffrn_ambient_temperature 100(2)
_diffrn_measured_fraction_theta_full 0.967
_diffrn_measured_fraction_theta_max 0.967
_diffrn_measurement_device_type 'Bruker APEX CCD area-detector'
_diffrn_measurement_method \w
_diffrn_radiation_monochromator graphite
_diffrn_radiation_source 'fine-focus sealed tube'
_diffrn_radiation_type MoK\a
_diffrn_radiation_wavelength 0.71073
_diffrn_reflns_av_R_equivalents 0.0147
_diffrn_reflns_av_sigmaI/netI 0.0280
_diffrn_reflns_limit_h_max 11
_diffrn_reflns_limit_h_min -12
_diffrn_reflns_limit_k_max 13
_diffrn_reflns_limit_k_min -12
_diffrn_reflns_limit_l_max 14
_diffrn_reflns_limit_l_min -13
_diffrn_reflns_number 6461
_diffrn_reflns_theta_full 26.77
_diffrn_reflns_theta_max 26.77
_diffrn_reflns_theta_min 1.94
_exptl_absorpt_coefficient_mu 5.687
_exptl_absorpt_correction_T_max 0.6001
_exptl_absorpt_correction_T_min 0.4248
_exptl_absorpt_correction_type multi-scan
_exptl_absorpt_process_details 'SADABS, Blessing, Acta Cryst. A51 (1995) 33-38'
_exptl_crystal_colour red
_exptl_crystal_density_diffrn 1.807
_exptl_crystal_density_method 'not measured'
_exptl_crystal_description block
_exptl_crystal_F_000 576
_exptl_crystal_size_max 0.20
_exptl_crystal_size_mid 0.10
_exptl_crystal_size_min 0.10
_refine_diff_density_max 2.352
_refine_diff_density_min -0.801
_refine_diff_density_rms 0.126
_refine_ls_extinction_method none
_refine_ls_goodness_of_fit_ref 1.046
_refine_ls_hydrogen_treatment constr
_refine_ls_matrix_type full
_refine_ls_number_parameters 251
_refine_ls_number_reflns 4503
_refine_ls_number_restraints 0
_refine_ls_restrained_S_all 1.046
_refine_ls_R_factor_all 0.0265
_refine_ls_R_factor_gt 0.0250
_refine_ls_shift/su_max 0.001
_refine_ls_shift/su_mean 0.000
_refine_ls_structure_factor_coef Fsqd
_refine_ls_weighting_details 'calc w=1/[\s^2^(Fo^2^)+(0.0326P)^2^+2.5027P] where P=(Fo^2^+2Fc^2^)/3'
_refine_ls_weighting_scheme calc
_refine_ls_wR_factor_gt 0.0627
_refine_ls_wR_factor_ref 0.0635
_reflns_number_gt 4311
_reflns_number_total 4503
_reflns_threshold_expression >2sigma(I)
_cod_data_source_file b715075j.txt
_cod_data_source_block '[{(OC)5W=C(Me)OTi(OiPr)2}(OiPr)]2'
_cod_original_cell_volume 1088.5(2)
_cod_original_sg_symbol_H-M P-1
_cod_database_code 7051827

loop_
_symmetry_equiv_pos_as_xyz
'x, y, z'
'-x, -y, -z'

loop_
_atom_site_label
_atom_site_type_symbol
_atom_site_fract_x
_atom_site_fract_y
_atom_site_fract_z
_atom_site_U_iso_or_equiv
_atom_site_adp_type
_atom_site_occupancy
_atom_site_symmetry_multiplicity
_atom_site_calc_flag
_atom_site_refinement_flags
_atom_site_disorder_assembly
_atom_site_disorder_group
W1 W 0.274353(15) 0.265491(14) 0.543583(13) 0.01866(6) Uani 1 1 d . . .
C3 C 0.0625(4) 0.3043(4) 0.4921(4) 0.0264(8) Uani 1 1 d . . .
O3 O -0.0551(3) 0.3257(4) 0.4614(3) 0.0403(8) Uani 1 1 d . . .
Ti1 Ti 0.00769(7) 0.15392(6) 0.08043(6) 0.01521(13) Uani 1 1 d . . .
O4 O 0.1704(4) -0.0197(3) 0.5447(3) 0.0373(7) Uani 1 1 d . . .
C4 C 0.2059(4) 0.0822(4) 0.5427(4) 0.0239(8) Uani 1 1 d . . .
C5 C 0.4813(4) 0.2182(4) 0.5827(4) 0.0248(8) Uani 1 1 d . . .
O5 O 0.5962(3) 0.1886(3) 0.6049(3) 0.0376(7) Uani 1 1 d . . .
C6 C 0.3432(4) 0.4496(4) 0.5461(4) 0.0238(8) Uani 1 1 d . . .
O6 O 0.3797(4) 0.5537(3) 0.5494(3) 0.0345(7) Uani 1 1 d . . .
C2 C 0.2996(4) 0.3512(4) 0.7306(4) 0.0230(8) Uani 1 1 d . . .
O2 O 0.3137(3) 0.4031(3) 0.8358(3) 0.0309(6) Uani 1 1 d . . .
O11 O 0.1234(3) 0.1888(3) 0.2566(3) 0.0259(6) Uani 1 1 d . . .
C11 C 0.2407(4) 0.1829(4) 0.3394(4) 0.0208(7) Uani 1 1 d . . .
C12 C 0.3534(5) 0.1188(5) 0.2822(4) 0.0312(9) Uani 1 1 d . . .
H12A H 0.3128 0.0892 0.1893 0.047 Uiso 1 1 calc R . .
H12B H 0.3789 0.0419 0.3084 0.047 Uiso 1 1 calc R . .
H12C H 0.4412 0.1839 0.3121 0.047 Uiso 1 1 calc R . .
O41 O 0.0803(3) 0.3113(3) 0.0902(3) 0.0264(6) Uani 1 1 d . . .
C41 C 0.1530(6) 0.4454(5) 0.1498(6) 0.0508(15) Uani 1 1 d . . .
H41 H 0.1193 0.4902 0.0856 0.061 Uiso 1 1 calc R . .
C42 C 0.3075(6) 0.4494(6) 0.1776(6) 0.0583(16) Uani 1 1 d . . .
H42A H 0.3455 0.4035 0.2381 0.088 Uiso 1 1 calc R . .
H42B H 0.3542 0.5425 0.2146 0.088 Uiso 1 1 calc R . .
H42C H 0.3288 0.4049 0.0990 0.088 Uiso 1 1 calc R . .
C43 C 0.0995(5) 0.5165(4) 0.2586(4) 0.0334(10) Uani 1 1 d . . .
H43A H -0.0044 0.5242 0.2251 0.050 Uiso 1 1 calc R . .
H43B H 0.1556 0.6058 0.3050 0.050 Uiso 1 1 calc R . .
H43C H 0.1124 0.4656 0.3162 0.050 Uiso 1 1 calc R . .
O31 O -0.1766(3) 0.1726(3) 0.0685(3) 0.0222(5) Uani 1 1 d . . .
C31 C -0.2743(4) 0.2711(4) 0.0718(4) 0.0285(9) Uani 1 1 d . . .
H31 H -0.2154 0.3617 0.1091 0.034 Uiso 1 1 calc R . .
C32 C -0.3602(6) 0.2598(6) 0.1554(5) 0.0485(13) Uani 1 1 d . . .
H32A H -0.4159 0.1702 0.1210 0.073 Uiso 1 1 calc R . .
H32B H -0.4277 0.3264 0.1586 0.073 Uiso 1 1 calc R . .
H32C H -0.2932 0.2753 0.2414 0.073 Uiso 1 1 calc R . .
C33 C -0.3682(7) 0.2502(8) -0.0612(6) 0.067(2) Uani 1 1 d . . .
H33A H -0.3062 0.2503 -0.1133 0.100 Uiso 1 1 calc R . .
H33B H -0.4285 0.3223 -0.0611 0.100 Uiso 1 1 calc R . .
H33C H -0.4316 0.1644 -0.0964 0.100 Uiso 1 1 calc R . .
O21 O -0.0250(3) -0.0419(2) 0.0774(2) 0.0165(5) Uani 1 1 d . . .
C21 C -0.0780(4) -0.0700(4) 0.1721(4) 0.0206(7) Uani 1 1 d . . .
H21 H -0.0601 0.0150 0.2458 0.025 Uiso 1 1 calc R . .
C22 C 0.0079(5) -0.1693(4) 0.2194(4) 0.0263(8) Uani 1 1 d . . .
H22A H 0.1126 -0.1356 0.2515 0.039 Uiso 1 1 calc R . .
H22B H -0.0112 -0.2547 0.1494 0.039 Uiso 1 1 calc R . .
H22C H -0.0217 -0.1819 0.2880 0.039 Uiso 1 1 calc R . .
C23 C -0.2409(4) -0.1145(4) 0.1153(4) 0.0256(8) Uani 1 1 d . . .
H23A H -0.2610 -0.1995 0.0445 0.038 Uiso 1 1 calc R . .
H23B H -0.2890 -0.0469 0.0840 0.038 Uiso 1 1 calc R . .
H23C H -0.2785 -0.1260 0.1804 0.038 Uiso 1 1 calc R . .

loop_
_atom_site_aniso_label
_atom_site_aniso_U_11
_atom_site_aniso_U_22
_atom_site_aniso_U_33
_atom_site_aniso_U_23
_atom_site_aniso_U_13
_atom_site_aniso_U_12
W1 0.01809(9) 0.02014(9) 0.01531(9) 0.00432(6) 0.00409(6) 0.00220(6)
C3 0.027(2) 0.029(2) 0.0200(19) 0.0047(16) 0.0066(16) 0.0015(16)
O3 0.0249(16) 0.051(2) 0.0417(19) 0.0119(16) 0.0097(14) 0.0125(14)
Ti1 0.0161(3) 0.0145(3) 0.0143(3) 0.0036(2) 0.0053(2) 0.0028(2)
O4 0.049(2) 0.0304(17) 0.0325(17) 0.0094(14) 0.0163(15) -0.0006(14)
C4 0.0264(19) 0.027(2) 0.0170(18) 0.0049(15) 0.0078(15) 0.0033(16)
C5 0.025(2) 0.025(2) 0.0180(18) 0.0030(15) 0.0038(15) 0.0027(16)
O5 0.0266(16) 0.0425(19) 0.0358(18) 0.0084(15) 0.0044(13) 0.0097(14)
C6 0.0241(18) 0.027(2) 0.0180(18) 0.0046(15) 0.0070(15) 0.0041(16)
O6 0.0378(17) 0.0288(17) 0.0387(18) 0.0111(13) 0.0160(14) 0.0028(13)
C2 0.0235(18) 0.0221(19) 0.019(2) 0.0058(15) 0.0029(15) 0.0049(15)
O2 0.0446(18) 0.0263(15) 0.0206(15) 0.0055(12) 0.0111(13) 0.0111(13)
O11 0.0281(14) 0.0241(14) 0.0197(14) 0.0054(11) 0.0021(11) 0.0025(11)
C11 0.0229(18) 0.0148(17) 0.0213(18) 0.0055(14) 0.0036(15) -0.0014(14)
C12 0.032(2) 0.040(2) 0.023(2) 0.0091(18) 0.0125(17) 0.0113(18)
O41 0.0348(15) 0.0174(13) 0.0245(14) 0.0005(11) 0.0140(12) -0.0025(11)
C41 0.055(3) 0.024(2) 0.067(4) -0.008(2) 0.037(3) -0.013(2)
C42 0.044(3) 0.045(3) 0.065(4) -0.007(3) 0.018(3) -0.008(2)
C43 0.036(2) 0.020(2) 0.037(2) -0.0008(17) 0.0130(19) 0.0017(17)
O31 0.0191(12) 0.0208(13) 0.0272(14) 0.0075(11) 0.0086(11) 0.0081(10)
C31 0.0226(19) 0.025(2) 0.038(2) 0.0090(17) 0.0119(17) 0.0118(16)
C32 0.047(3) 0.066(4) 0.047(3) 0.021(3) 0.031(2) 0.032(3)
C33 0.059(4) 0.104(5) 0.047(3) 0.035(4) 0.019(3) 0.058(4)
O21 0.0216(12) 0.0153(12) 0.0155(12) 0.0062(10) 0.0094(10) 0.0044(10)
C21 0.0247(18) 0.0237(18) 0.0192(18) 0.0107(15) 0.0120(15) 0.0034(15)
C22 0.032(2) 0.028(2) 0.023(2) 0.0146(16) 0.0098(16) 0.0076(17)
C23 0.0259(19) 0.026(2) 0.029(2) 0.0106(16) 0.0133(16) 0.0031(16)

loop_
_atom_type_symbol
_atom_type_description
_atom_type_scat_dispersion_real
_atom_type_scat_dispersion_imag
_atom_type_scat_source
C C 0.0033 0.0016 'International Tables Vol C Tables 4.2.6.8 and 6.1.1.4'
H H 0.0000 0.0000 'International Tables Vol C Tables 4.2.6.8 and 6.1.1.4'
O O 0.0106 0.0060 'International Tables Vol C Tables 4.2.6.8 and 6.1.1.4'
Ti Ti 0.2776 0.4457 'International Tables Vol C Tables 4.2.6.8 and 6.1.1.4'
W W -0.8490 6.8722 'International Tables Vol C Tables 4.2.6.8 and 6.1.1.4'

loop_
_geom_angle_atom_site_label_1
_geom_angle_atom_site_label_2
_geom_angle_atom_site_label_3
_geom_angle
_geom_angle_site_symmetry_1
_geom_angle_site_symmetry_3
_geom_angle_publ_flag
C2 W1 C5 92.10(15) . . ?
C2 W1 C4 91.62(15) . . ?
C5 W1 C4 88.00(16) . . ?
C2 W1 C6 87.88(15) . . ?
C5 W1 C6 91.99(16) . . ?
C4 W1 C6 179.50(14) . . ?
C2 W1 C3 91.55(16) . . ?
C5 W1 C3 176.20(15) . . ?
C4 W1 C3 90.85(16) . . ?
C6 W1 C3 89.19(16) . . ?
C2 W1 C11 176.58(14) . . ?
C5 W1 C11 90.37(15) . . ?
C4 W1 C11 90.82(14) . . ?
C6 W1 C11 89.68(14) . . ?
C3 W1 C11 86.02(15) . . ?
O3 C3 W1 178.8(4) . . ?
O41 Ti1 O31 102.87(13) . . ?
O41 Ti1 O21 101.20(11) . 2 ?
O31 Ti1 O21 111.92(12) . 2 ?
O41 Ti1 O11 90.37(13) . . ?
O31 Ti1 O11 109.71(13) . . ?
O21 Ti1 O11 132.71(12) 2 . ?
O41 Ti1 O21 165.84(12) . . ?
O31 Ti1 O21 91.20(11) . . ?
O21 Ti1 O21 74.43(11) 2 . ?
O11 Ti1 O21 83.33(11) . . ?
O41 Ti1 Ti1 138.75(10) . 2 ?
O31 Ti1 Ti1 103.75(9) . 2 ?
O21 Ti1 Ti1 39.14(7) 2 2 ?
O11 Ti1 Ti1 109.31(9) . 2 ?
O21 Ti1 Ti1 35.29(6) . 2 ?
O4 C4 W1 178.4(4) . . ?
O5 C5 W1 178.2(4) . . ?
O6 C6 W1 178.4(3) . . ?
O2 C2 W1 178.1(3) . . ?
C11 O11 Ti1 150.2(3) . . ?
O11 C11 C12 113.3(3) . . ?
O11 C11 W1 122.0(3) . . ?
C12 C11 W1 124.6(3) . . ?
C11 C12 H12A 109.5 . . ?
C11 C12 H12B 109.5 . . ?
H12A C12 H12B 109.5 . . ?
C11 C12 H12C 109.5 . . ?
H12A C12 H12C 109.5 . . ?
H12B C12 H12C 109.5 . . ?
C41 O41 Ti1 157.3(3) . . ?
O41 C41 C42 111.1(5) . . ?
O41 C41 C43 109.1(4) . . ?
C42 C41 C43 117.1(5) . . ?
O41 C41 H41 106.3 . . ?
C42 C41 H41 106.3 . . ?
C43 C41 H41 106.3 . . ?
C41 C42 H42A 109.5 . . ?
C41 C42 H42B 109.5 . . ?
H42A C42 H42B 109.5 . . ?
C41 C42 H42C 109.5 . . ?
H42A C42 H42C 109.5 . . ?
H42B C42 H42C 109.5 . . ?
C41 C43 H43A 109.5 . . ?
C41 C43 H43B 109.5 . . ?
H43A C43 H43B 109.5 . . ?
C41 C43 H43C 109.5 . . ?
H43A C43 H43C 109.5 . . ?
H43B C43 H43C 109.5 . . ?
C31 O31 Ti1 141.2(3) . . ?
O31 C31 C33 108.6(4) . . ?
O31 C31 C32 108.4(4) . . ?
C33 C31 C32 113.1(4) . . ?
O31 C31 H31 108.9 . . ?
C33 C31 H31 108.9 . . ?
C32 C31 H31 108.9 . . ?
C31 C32 H32A 109.5 . . ?
C31 C32 H32B 109.5 . . ?
H32A C32 H32B 109.5 . . ?
C31 C32 H32C 109.5 . . ?
H32A C32 H32C 109.5 . . ?
H32B C32 H32C 109.5 . . ?
C31 C33 H33A 109.5 . . ?
C31 C33 H33B 109.5 . . ?
H33A C33 H33B 109.5 . . ?
C31 C33 H33C 109.5 . . ?
H33A C33 H33C 109.5 . . ?
H33B C33 H33C 109.5 . . ?
C21 O21 Ti1 132.7(2) . 2 ?
C21 O21 Ti1 120.7(2) . . ?
Ti1 O21 Ti1 105.57(11) 2 . ?
O21 C21 C23 109.0(3) . . ?
O21 C21 C22 109.6(3) . . ?
C23 C21 C22 114.0(3) . . ?
O21 C21 H21 108.0 . . ?
C23 C21 H21 108.0 . . ?
C22 C21 H21 108.0 . . ?
C21 C22 H22A 109.5 . . ?
C21 C22 H22B 109.5 . . ?
H22A C22 H22B 109.5 . . ?
C21 C22 H22C 109.5 . . ?
H22A C22 H22C 109.5 . . ?
H22B C22 H22C 109.5 . . ?
C21 C23 H23A 109.5 . . ?
C21 C23 H23B 109.5 . . ?
H23A C23 H23B 109.5 . . ?
C21 C23 H23C 109.5 . . ?
H23A C23 H23C 109.5 . . ?
H23B C23 H23C 109.5 . . ?

loop_
_geom_bond_atom_site_label_1
_geom_bond_atom_site_label_2
_geom_bond_distance
_geom_bond_site_symmetry_2
_geom_bond_publ_flag
W1 C2 2.025(4) . ?
W1 C5 2.034(4) . ?
W1 C4 2.046(4) . ?
W1 C6 2.047(4) . ?
W1 C3 2.052(4) . ?
W1 C11 2.190(4) . ?
C3 O3 1.140(5) . ?
Ti1 O41 1.760(3) . ?
Ti1 O31 1.770(3) . ?
Ti1 O21 1.917(2) 2 ?
Ti1 O11 1.941(3) . ?
Ti1 O21 2.095(2) . ?
Ti1 Ti1 3.1971(12) 2 ?
O4 C4 1.142(5) . ?
C5 O5 1.142(5) . ?
C6 O6 1.144(5) . ?
C2 O2 1.145(5) . ?
O11 C11 1.273(5) . ?
C11 C12 1.518(5) . ?
C12 H12A 0.9800 . ?
C12 H12B 0.9800 . ?
C12 H12C 0.9800 . ?
O41 C41 1.427(5) . ?
C41 C42 1.429(8) . ?
C41 C43 1.509(6) . ?
C41 H41 1.0000 . ?
C42 H42A 0.9800 . ?
C42 H42B 0.9800 . ?
C42 H42C 0.9800 . ?
C43 H43A 0.9800 . ?
C43 H43B 0.9800 . ?
C43 H43C 0.9800 . ?
O31 C31 1.435(4) . ?
C31 C33 1.493(7) . ?
C31 C32 1.496(6) . ?
C31 H31 1.0000 . ?
C32 H32A 0.9800 . ?
C32 H32B 0.9800 . ?
C32 H32C 0.9800 . ?
C33 H33A 0.9800 . ?
C33 H33B 0.9800 . ?
C33 H33C 0.9800 . ?
O21 C21 1.465(4) . ?
O21 Ti1 1.917(2) 2 ?
C21 C23 1.510(5) . ?
C21 C22 1.510(5) . ?
C21 H21 1.0000 . ?
C22 H22A 0.9800 . ?
C22 H22B 0.9800 . ?
C22 H22C 0.9800 . ?
C23 H23A 0.9800 . ?
C23 H23B 0.9800 . ?
C23 H23C 0.9800 . ?

loop_
_geom_torsion_atom_site_label_1
_geom_torsion_atom_site_label_2
_geom_torsion_atom_site_label_3
_geom_torsion_atom_site_label_4
_geom_torsion
_geom_torsion_site_symmetry_1
_geom_torsion_site_symmetry_2
_geom_torsion_site_symmetry_3
_geom_torsion_site_symmetry_4
_geom_torsion_publ_flag
C2 W1 C3 O3 160(19) . . . . ?
C5 W1 C3 O3 -36(20) . . . . ?
C4 W1 C3 O3 -109(19) . . . . ?
C6 W1 C3 O3 72(19) . . . . ?
C11 W1 C3 O3 -18(19) . . . . ?
C2 W1 C4 O4 -49(13) . . . . ?
C5 W1 C4 O4 43(13) . . . . ?
C6 W1 C4 O4 -45(25) . . . . ?
C3 W1 C4 O4 -140(13) . . . . ?
C11 W1 C4 O4 134(13) . . . . ?
C2 W1 C5 O5 88(12) . . . . ?
C4 W1 C5 O5 -4(12) . . . . ?
C6 W1 C5 O5 176(100) . . . . ?
C3 W1 C5 O5 -76(12) . . . . ?
C11 W1 C5 O5 -94(12) . . . . ?
C2 W1 C6 O6 -41(13) . . . . ?
C5 W1 C6 O6 -133(13) . . . . ?
C4 W1 C6 O6 -44(25) . . . . ?
C3 W1 C6 O6 51(13) . . . . ?
C11 W1 C6 O6 137(13) . . . . ?
C5 W1 C2 O2 113(10) . . . . ?
C4 W1 C2 O2 -159(10) . . . . ?
C6 W1 C2 O2 21(10) . . . . ?
C3 W1 C2 O2 -68(10) . . . . ?
C11 W1 C2 O2 -23(12) . . . . ?
O41 Ti1 O11 C11 -90.4(5) . . . . ?
O31 Ti1 O11 C11 165.8(5) . . . . ?
O21 Ti1 O11 C11 15.3(6) 2 . . . ?
O21 Ti1 O11 C11 76.9(5) . . . . ?
Ti1 Ti1 O11 C11 52.6(5) 2 . . . ?
Ti1 O11 C11 C12 0.2(7) . . . . ?
Ti1 O11 C11 W1 178.0(3) . . . . ?
C2 W1 C11 O11 -40(2) . . . . ?
C5 W1 C11 O11 -176.4(3) . . . . ?
C4 W1 C11 O11 95.6(3) . . . . ?
C6 W1 C11 O11 -84.4(3) . . . . ?
C3 W1 C11 O11 4.8(3) . . . . ?
C2 W1 C11 C12 137(2) . . . . ?
C5 W1 C11 C12 1.2(3) . . . . ?
C4 W1 C11 C12 -86.8(3) . . . . ?
C6 W1 C11 C12 93.2(3) . . . . ?
C3 W1 C11 C12 -177.6(3) . . . . ?
O31 Ti1 O41 C41 93.2(8) . . . . ?
O21 Ti1 O41 C41 -151.0(8) 2 . . . ?
O11 Ti1 O41 C41 -17.2(8) . . . . ?
O21 Ti1 O41 C41 -80.5(9) . . . . ?
Ti1 Ti1 O41 C41 -137.7(8) 2 . . . ?
Ti1 O41 C41 C42 87.1(8) . . . . ?
Ti1 O41 C41 C43 -43.4(11) . . . . ?
O41 Ti1 O31 C31 -4.8(4) . . . . ?
O21 Ti1 O31 C31 -112.7(4) 2 . . . ?
O11 Ti1 O31 C31 90.3(4) . . . . ?
O21 Ti1 O31 C31 173.6(4) . . . . ?
Ti1 Ti1 O31 C31 -153.0(4) 2 . . . ?
Ti1 O31 C31 C33 102.7(5) . . . . ?
Ti1 O31 C31 C32 -134.1(4) . . . . ?
O41 Ti1 O21 C21 116.6(5) . . . . ?
O31 Ti1 O21 C21 -57.2(2) . . . . ?
O21 Ti1 O21 C21 -169.6(3) 2 . . . ?
O11 Ti1 O21 C21 52.5(2) . . . . ?
Ti1 Ti1 O21 C21 -169.6(3) 2 . . . ?
O41 Ti1 O21 Ti1 -73.7(5) . . . 2 ?
O31 Ti1 O21 Ti1 112.44(13) . . . 2 ?
O21 Ti1 O21 Ti1 0.0 2 . . 2 ?
O11 Ti1 O21 Ti1 -137.86(14) . . . 2 ?
Ti1 O21 C21 C23 -68.4(4) 2 . . . ?
Ti1 O21 C21 C23 98.0(3) . . . . ?
Ti1 O21 C21 C22 57.1(4) 2 . . . ?
Ti1 O21 C21 C22 -136.6(3) . . . . ?
